data_7057943
loop_
_publ_author_name
'Das, Debarati'
'Roy, Sandipan'
'Biradha, Kumar'

_publ_section_title
;
 Crystal engineering with isosteric triether and triamine linked aromatic
 tri-carboxylic acids: iso-structurality and synthon interplay in their
 co-crystals and salts with bis(pyridyl) derivatives
;
_journal_issue 24
_journal_name_full 'New Journal of Chemistry'
_journal_page_first 19953
_journal_paper_doi 10.1039/C8NJ04600J
_journal_volume 42
_journal_year 2018
_chemical_formula_sum 'C40 H35 N5 O6'
_chemical_formula_weight 681.73
_space_group_crystal_system triclinic
_space_group_IT_number 2
_space_group_name_Hall '-P 1'
_space_group_name_H-M_alt 'P -1'
_symmetry_space_group_name_Hall '-P 1'
_symmetry_space_group_name_H-M 'P -1'
_atom_sites_solution_hydrogens geom
_audit_creation_method SHELXL-2014/7
_audit_update_record
;
2018-09-10 deposited with the CCDC.
2018-11-06 downloaded from the CCDC.
;
_cell_angle_alpha 92.7(2)
_cell_angle_beta 98.8(2)
_cell_angle_gamma 96.2(3)
_cell_formula_units_Z 2
_cell_length_a 8.40(5)
_cell_length_b 13.02(6)
_cell_length_c 15.42(7)
_cell_measurement_reflns_used 21262
_cell_measurement_temperature 100(2)
_cell_measurement_theta_max 26.603
_cell_measurement_theta_min 1.339
_cell_volume 1653(15)
_computing_structure_refinement 'SHELXL-2014/7 (Sheldrick, 2014)'
_diffrn_ambient_temperature 100(2)
_diffrn_measured_fraction_theta_full 0.992
_diffrn_measured_fraction_theta_max 0.944
_diffrn_measurement_device_type 'Bruker APEX-2 CCD'
_diffrn_measurement_method hemisphere
_diffrn_radiation_type MoK\a
_diffrn_radiation_wavelength 0.71073
_diffrn_reflns_av_R_equivalents 0.2352
_diffrn_reflns_av_unetI/netI 0.2986
_diffrn_reflns_Laue_measured_fraction_full 0.992
_diffrn_reflns_Laue_measured_fraction_max 0.944
_diffrn_reflns_limit_h_max 8
_diffrn_reflns_limit_h_min -10
_diffrn_reflns_limit_k_max 16
_diffrn_reflns_limit_k_min -16
_diffrn_reflns_limit_l_max 19
_diffrn_reflns_limit_l_min -18
_diffrn_reflns_number 21262
_diffrn_reflns_point_group_measured_fraction_full 0.992
_diffrn_reflns_point_group_measured_fraction_max 0.944
_diffrn_reflns_theta_full 25.242
_diffrn_reflns_theta_max 26.603
_diffrn_reflns_theta_min 1.339
_exptl_absorpt_coefficient_mu 0.094
_exptl_absorpt_process_details SADABS
_exptl_crystal_colour brown
_exptl_crystal_density_diffrn 1.369
_exptl_crystal_description block
_exptl_crystal_F_000 716
_exptl_crystal_size_max 0.26
_exptl_crystal_size_mid 0.23
_exptl_crystal_size_min 0.20
_refine_diff_density_max 0.453
_refine_diff_density_min -0.385
_refine_diff_density_rms 0.097
_refine_ls_extinction_coef 0.040(3)
_refine_ls_extinction_expression Fc^*^=kFc[1+0.001xFc^2^\l^3^/sin(2\q)]^-1/4^
_refine_ls_extinction_method 'SHELXL-2014/7 (Sheldrick 2014'
_refine_ls_goodness_of_fit_ref 0.766
_refine_ls_hydrogen_treatment constr
_refine_ls_matrix_type full
_refine_ls_number_parameters 463
_refine_ls_number_reflns 6562
_refine_ls_number_restraints 0
_refine_ls_restrained_S_all 0.766
_refine_ls_R_factor_all 0.1968
_refine_ls_R_factor_gt 0.0757
_refine_ls_shift/su_max 0.000
_refine_ls_shift/su_mean 0.000
_refine_ls_structure_factor_coef Fsqd
_refine_ls_weighting_details 'w=1/[\s^2^(Fo^2^)+(0.0431P)^2^] where P=(Fo^2^+2Fc^2^)/3'
_refine_ls_weighting_scheme calc
_refine_ls_wR_factor_gt 0.1413
_refine_ls_wR_factor_ref 0.1837
_reflns_Friedel_coverage 0.000
_reflns_number_gt 2129
_reflns_number_total 6562
_reflns_threshold_expression 'I > 2\s(I)'
_cod_data_source_file c8nj04600j2.cif
_cod_data_source_block 10
_cod_depositor_comments 'Adding full bibliography for 7057935--7057944.cif.'
_cod_original_cell_volume 1653(14)
_cod_database_code 7057943
_shelx_shelxl_version_number 2014/7
_shelx_space_group_comment
;
The symmetry employed for this shelxl refinement is uniquely defined
by the following loop, which should always be used as a source of
symmetry information in preference to the above space-group names.
They are only intended as comments.
;

loop_
_space_group_symop_operation_xyz
'x, y, z'
'-x, -y, -z'

loop_
_atom_site_label
_atom_site_type_symbol
_atom_site_fract_x
_atom_site_fract_y
_atom_site_fract_z
_atom_site_U_iso_or_equiv
_atom_site_adp_type
_atom_site_occupancy
_atom_site_site_symmetry_order
_atom_site_calc_flag
_atom_site_refinement_flags_posn
_atom_site_refinement_flags_adp
O12A O 1.3802(3) 0.0932(2) 1.0122(2) 0.0318(8) Uani 1 1 d . .
O22A O -0.4809(4) 0.4006(2) 0.5559(2) 0.0345(8) Uani 1 1 d . .
O11A O 1.3367(3) -0.0543(2) 0.9237(2) 0.0348(8) Uani 1 1 d . .
O21A O -0.2800(3) 0.4993(2) 0.5092(2) 0.0350(8) Uani 1 1 d . .
H21A H -0.3556 0.5293 0.4868 0.053 Uiso 1 1 calc R U
O31A O 0.4942(4) 0.9078(2) 0.7200(2) 0.0400(9) Uani 1 1 d . .
O32A O 0.3527(4) 0.7979(2) 0.6107(2) 0.0446(9) Uani 1 1 d . .
H32A H 0.3441 0.8518 0.5858 0.067 Uiso 1 1 calc R U
N31A N 0.5819(4) 0.4561(2) 0.8686(2) 0.0337(10) Uani 1 1 d . .
H31A H 0.6492 0.4655 0.9170 0.040 Uiso 1 1 calc R U
N11A N 0.6363(4) 0.0852(2) 0.8386(2) 0.0322(10) Uani 1 1 d . .
H11A H 0.5806 0.0266 0.8213 0.039 Uiso 1 1 calc R U
N21A N 0.1229(4) 0.1976(3) 0.7457(2) 0.0348(10) Uani 1 1 d . .
H21N H 0.0826 0.1369 0.7567 0.042 Uiso 1 1 calc R U
N21B N -0.2040(4) 0.4359(3) 0.0453(3) 0.0369(11) Uani 1 1 d . .
N11B N 0.2777(5) -0.0350(3) 0.5291(3) 0.0391(11) Uani 1 1 d . .
C5A C 0.3496(5) 0.3295(3) 0.8055(3) 0.0313(12) Uani 1 1 d . .
H5A H 0.2820 0.3817 0.7993 0.038 Uiso 1 1 calc R U
C12A C 0.8633(5) -0.0049(3) 0.8337(3) 0.0311(12) Uani 1 1 d . .
H12A H 0.7984 -0.0508 0.7914 0.037 Uiso 1 1 calc R U
C23A C 0.0672(5) 0.3334(3) 0.6437(3) 0.0290(11) Uani 1 1 d . .
H23A H 0.1769 0.3488 0.6408 0.035 Uiso 1 1 calc R U
C14A C 1.1223(5) 0.0487(3) 0.9235(3) 0.0281(11) Uani 1 1 d . .
C4A C 0.5101(5) 0.3523(3) 0.8408(3) 0.0331(12) Uani 1 1 d . .
C11A C 0.7979(5) 0.0787(3) 0.8688(3) 0.0288(12) Uani 1 1 d . .
C16A C 0.8988(5) 0.1485(3) 0.9330(3) 0.0313(12) Uani 1 1 d . .
H16A H 0.8576 0.2045 0.9577 0.038 Uiso 1 1 calc R U
C3A C 0.6119(5) 0.2740(3) 0.8558(3) 0.0293(12) Uani 1 1 d . .
H3A H 0.7200 0.2900 0.8815 0.035 Uiso 1 1 calc R U
C15A C 1.0586(5) 0.1324(3) 0.9585(3) 0.0323(12) Uani 1 1 d . .
H15A H 1.1248 0.1786 1.0001 0.039 Uiso 1 1 calc R U
C27A C -0.3365(6) 0.4216(3) 0.5532(3) 0.0289(11) Uani 1 1 d . .
C23B C -0.0299(5) 0.3847(3) 0.2064(3) 0.0299(12) Uani 1 1 d . .
C13A C 1.0212(5) -0.0205(3) 0.8606(3) 0.0321(12) Uani 1 1 d . .
H13A H 1.0619 -0.0774 0.8371 0.039 Uiso 1 1 calc R U
C25A C -0.2106(5) 0.3663(3) 0.6003(3) 0.0272(11) Uani 1 1 d . .
C33A C 0.5747(5) 0.7311(3) 0.8178(3) 0.0333(12) Uani 1 1 d . .
H33A H 0.6131 0.7962 0.8450 0.040 Uiso 1 1 calc R U
C32A C 0.6072(5) 0.6436(3) 0.8631(3) 0.0310(12) Uani 1 1 d . .
H32B H 0.6660 0.6504 0.9198 0.037 Uiso 1 1 calc R U
C6A C 0.2879(5) 0.2260(3) 0.7787(3) 0.0315(12) Uani 1 1 d . .
C36A C 0.4665(5) 0.5364(3) 0.7365(3) 0.0348(12) Uani 1 1 d . .
H36A H 0.4319 0.4716 0.7078 0.042 Uiso 1 1 calc R U
C22A C -0.1479(5) 0.2340(3) 0.7009(3) 0.0336(12) Uani 1 1 d . .
H22A H -0.1826 0.1823 0.7357 0.040 Uiso 1 1 calc R U
C31A C 0.5488(5) 0.5433(3) 0.8213(3) 0.0301(12) Uani 1 1 d . .
C26A C -0.2598(5) 0.2886(3) 0.6529(3) 0.0326(12) Uani 1 1 d . .
H26A H -0.3695 0.2731 0.6558 0.039 Uiso 1 1 calc R U
C24A C -0.0460(5) 0.3870(3) 0.5950(3) 0.0313(12) Uani 1 1 d . .
H24A H -0.0119 0.4369 0.5585 0.038 Uiso 1 1 calc R U
C37A C 0.4447(5) 0.8184(3) 0.6888(3) 0.0327(12) Uani 1 1 d . .
C2A C 0.5458(5) 0.1701(3) 0.8310(3) 0.0283(11) Uani 1 1 d . .
C13B C 0.2104(6) 0.1479(3) 0.4464(3) 0.0346(12) Uani 1 1 d . .
C24B C 0.0042(6) 0.4798(3) 0.1722(3) 0.0374(13) Uani 1 1 d . .
H24B H 0.0865 0.5282 0.2018 0.045 Uiso 1 1 calc R U
C1A C 0.3862(5) 0.1474(3) 0.7916(3) 0.0313(12) Uani 1 1 d . .
H1A H 0.3445 0.0794 0.7738 0.038 Uiso 1 1 calc R U
C17A C 1.2900(5) 0.0300(3) 0.9567(3) 0.0324(12) Uani 1 1 d . .
C21A C 0.0173(5) 0.2566(3) 0.6971(3) 0.0312(12) Uani 1 1 d . .
C21B C -0.2381(6) 0.3450(4) 0.0809(3) 0.0380(13) Uani 1 1 d . .
H21B H -0.3242 0.2991 0.0517 0.046 Uiso 1 1 calc R U
C35A C 0.4342(5) 0.6250(3) 0.6931(3) 0.0357(12) Uani 1 1 d . .
H35A H 0.3765 0.6186 0.6363 0.043 Uiso 1 1 calc R U
C17B C 0.0727(6) 0.2500(3) 0.3181(3) 0.0405(13) Uani 1 1 d . .
H17A H -0.0355 0.2165 0.3201 0.049 Uiso 1 1 calc R U
H17B H 0.1187 0.2122 0.2742 0.049 Uiso 1 1 calc R U
C34A C 0.4876(5) 0.7241(3) 0.7340(3) 0.0310(12) Uani 1 1 d . .
C22B C -0.1525(5) 0.3157(3) 0.1586(3) 0.0345(12) Uani 1 1 d . .
H22B H -0.1775 0.2504 0.1782 0.041 Uiso 1 1 calc R U
C25B C -0.0857(6) 0.5024(3) 0.0930(3) 0.0381(13) Uani 1 1 d . .
H25B H -0.0624 0.5673 0.0720 0.046 Uiso 1 1 calc R U
C26B C 0.0646(6) 0.3636(3) 0.2940(3) 0.0451(14) Uani 1 1 d . .
H26B H 0.0191 0.3989 0.3396 0.054 Uiso 1 1 calc R U
H26C H 0.1750 0.3957 0.2966 0.054 Uiso 1 1 calc R U
C12B C 0.1283(6) 0.0516(3) 0.4150(3) 0.0400(13) Uani 1 1 d . .
H12B H 0.0489 0.0457 0.3653 0.048 Uiso 1 1 calc R U
C16B C 0.1785(6) 0.2504(3) 0.4079(3) 0.0422(14) Uani 1 1 d . .
H16B H 0.2828 0.2886 0.4044 0.051 Uiso 1 1 calc R U
H16C H 0.1292 0.2895 0.4497 0.051 Uiso 1 1 calc R U
C11B C 0.1660(6) -0.0358(3) 0.4588(3) 0.0448(14) Uani 1 1 d . .
H11B H 0.1085 -0.0992 0.4371 0.054 Uiso 1 1 calc R U
C14B C 0.3293(6) 0.1492(4) 0.5184(3) 0.0480(15) Uani 1 1 d . .
H14B H 0.3893 0.2115 0.5409 0.058 Uiso 1 1 calc R U
C15B C 0.3611(6) 0.0573(4) 0.5585(3) 0.0473(15) Uani 1 1 d . .
H15B H 0.4427 0.0603 0.6070 0.057 Uiso 1 1 calc R U

loop_
_atom_site_aniso_label
_atom_site_aniso_U_11
_atom_site_aniso_U_22
_atom_site_aniso_U_33
_atom_site_aniso_U_23
_atom_site_aniso_U_13
_atom_site_aniso_U_12
O12A 0.0287(19) 0.0273(17) 0.036(2) -0.0052(15) -0.0040(16) 0.0054(15)
O22A 0.026(2) 0.0287(17) 0.047(2) 0.0018(15) -0.0036(17) 0.0086(15)
O11A 0.035(2) 0.0241(16) 0.045(2) -0.0040(15) 0.0008(16) 0.0125(15)
O21A 0.037(2) 0.0258(17) 0.042(2) 0.0066(15) -0.0010(17) 0.0124(15)
O31A 0.047(2) 0.0212(17) 0.048(2) -0.0018(16) -0.0031(18) 0.0013(16)
O32A 0.068(3) 0.0233(17) 0.039(2) 0.0044(16) -0.004(2) 0.0065(18)
N31A 0.035(2) 0.021(2) 0.042(3) -0.0016(18) -0.007(2) 0.0080(18)
N11A 0.021(2) 0.0193(19) 0.053(3) -0.0004(18) -0.004(2) 0.0064(17)
N21A 0.032(2) 0.022(2) 0.047(3) 0.0041(19) -0.007(2) 0.0066(18)
N21B 0.031(3) 0.038(2) 0.041(3) -0.005(2) 0.002(2) 0.009(2)
N11B 0.043(3) 0.032(2) 0.040(3) -0.003(2) 0.000(2) 0.004(2)
C5A 0.024(3) 0.028(3) 0.042(3) 0.002(2) -0.004(2) 0.014(2)
C12A 0.033(3) 0.020(2) 0.039(3) 0.000(2) 0.000(2) 0.007(2)
C23A 0.019(3) 0.027(2) 0.039(3) -0.002(2) -0.002(2) 0.006(2)
C14A 0.021(3) 0.022(2) 0.040(3) -0.001(2) -0.004(2) 0.006(2)
C4A 0.029(3) 0.023(2) 0.044(3) -0.006(2) -0.002(3) 0.007(2)
C11A 0.029(3) 0.019(2) 0.039(3) 0.004(2) 0.001(2) 0.011(2)
C16A 0.031(3) 0.021(2) 0.040(3) -0.006(2) -0.006(2) 0.014(2)
C3A 0.022(3) 0.021(2) 0.040(3) -0.006(2) -0.010(2) 0.003(2)
C15A 0.032(3) 0.023(2) 0.041(3) 0.003(2) 0.001(2) 0.012(2)
C27A 0.035(3) 0.027(3) 0.022(3) -0.009(2) -0.003(3) 0.005(2)
C23B 0.030(3) 0.031(3) 0.029(3) -0.001(2) 0.003(2) 0.010(2)
C13A 0.033(3) 0.025(2) 0.038(3) 0.000(2) -0.001(2) 0.011(2)
C25A 0.031(3) 0.025(2) 0.024(3) 0.001(2) -0.007(2) 0.011(2)
C33A 0.032(3) 0.022(2) 0.043(3) -0.005(2) 0.005(3) -0.003(2)
C32A 0.032(3) 0.024(2) 0.035(3) -0.004(2) 0.000(2) 0.003(2)
C6A 0.023(3) 0.029(3) 0.041(3) 0.002(2) -0.002(2) 0.007(2)
C36A 0.040(3) 0.026(2) 0.036(3) -0.005(2) -0.003(3) 0.005(2)
C22A 0.029(3) 0.028(3) 0.041(3) 0.004(2) -0.003(2) 0.006(2)
C31A 0.025(3) 0.024(2) 0.039(3) -0.001(2) 0.000(2) 0.001(2)
C26A 0.027(3) 0.035(3) 0.034(3) -0.004(2) -0.004(2) 0.008(2)
C24A 0.028(3) 0.023(2) 0.041(3) -0.001(2) -0.003(2) 0.007(2)
C37A 0.031(3) 0.032(3) 0.034(3) -0.002(2) 0.001(3) 0.008(2)
C2A 0.026(3) 0.026(2) 0.032(3) -0.001(2) -0.004(2) 0.011(2)
C13B 0.037(3) 0.033(3) 0.034(3) 0.002(2) 0.002(3) 0.010(2)
C24B 0.034(3) 0.036(3) 0.043(3) -0.001(2) 0.004(3) 0.009(2)
C1A 0.030(3) 0.023(2) 0.041(3) -0.003(2) -0.001(2) 0.013(2)
C17A 0.034(3) 0.030(3) 0.037(3) 0.007(2) 0.009(3) 0.013(2)
C21A 0.031(3) 0.025(2) 0.036(3) -0.004(2) -0.001(2) 0.009(2)
C21B 0.037(3) 0.037(3) 0.043(4) -0.003(2) 0.011(3) 0.015(2)
C35A 0.044(3) 0.029(3) 0.033(3) -0.002(2) 0.000(3) 0.007(2)
C17B 0.052(3) 0.031(3) 0.037(3) -0.002(2) 0.002(3) 0.012(2)
C34A 0.035(3) 0.025(2) 0.032(3) -0.005(2) -0.003(2) 0.010(2)
C22B 0.039(3) 0.030(3) 0.036(3) -0.001(2) 0.004(3) 0.017(2)
C25B 0.039(3) 0.033(3) 0.043(4) 0.000(2) 0.004(3) 0.009(3)
C26B 0.061(4) 0.028(3) 0.043(3) 0.003(2) -0.006(3) 0.011(3)
C12B 0.052(3) 0.038(3) 0.027(3) -0.001(2) -0.003(3) 0.008(3)
C16B 0.057(4) 0.029(3) 0.038(3) 0.008(2) -0.001(3) 0.005(2)
C11B 0.058(4) 0.027(3) 0.046(4) 0.001(3) -0.002(3) 0.007(3)
C14B 0.059(4) 0.029(3) 0.053(4) 0.004(3) -0.002(3) 0.008(3)
C15B 0.045(4) 0.040(3) 0.056(4) 0.009(3) -0.006(3) 0.012(3)

loop_
_atom_type_symbol
_atom_type_description
_atom_type_scat_dispersion_real
_atom_type_scat_dispersion_imag
_atom_type_scat_source
C C 0.0033 0.0016 'International Tables Vol C Tables 4.2.6.8 and 6.1.1.4'
H H 0.0000 0.0000 'International Tables Vol C Tables 4.2.6.8 and 6.1.1.4'
N N 0.0061 0.0033 'International Tables Vol C Tables 4.2.6.8 and 6.1.1.4'
O O 0.0106 0.0060 'International Tables Vol C Tables 4.2.6.8 and 6.1.1.4'

loop_
_geom_angle_atom_site_label_1
_geom_angle_atom_site_label_2
_geom_angle_atom_site_label_3
_geom_angle
C27A O21A H21A 109.5
C37A O32A H32A 109.5
C31A N31A C4A 123.9(5)
C31A N31A H31A 118.0
C4A N31A H31A 118.0
C11A N11A C2A 131.9(4)
C11A N11A H11A 114.1
C2A N11A H11A 114.1
C21A N21A C6A 127.2(5)
C21A N21A H21N 116.4
C6A N21A H21N 116.4
C25B N21B C21B 115.6(5)
C11B N11B C15B 116.7(5)
C4A C5A C6A 119.2(4)
C4A C5A H5A 120.4
C6A C5A H5A 120.4
C13A C12A C11A 121.1(5)
C13A C12A H12A 119.5
C11A C12A H12A 119.5
C24A C23A C21A 120.4(5)
C24A C23A H23A 119.8
C21A C23A H23A 119.8
C15A C14A C13A 118.8(5)
C15A C14A C17A 119.8(5)
C13A C14A C17A 121.2(5)
C5A C4A C3A 121.3(5)
C5A C4A N31A 122.4(4)
C3A C4A N31A 116.2(5)
N11A C11A C12A 116.1(5)
N11A C11A C16A 125.1(5)
C12A C11A C16A 118.8(5)
C15A C16A C11A 119.4(5)
C15A C16A H16A 120.3
C11A C16A H16A 120.3
C4A C3A C2A 118.3(5)
C4A C3A H3A 120.8
C2A C3A H3A 120.8
C16A C15A C14A 121.4(5)
C16A C15A H15A 119.3
C14A C15A H15A 119.3
O22A C27A O21A 122.6(5)
O22A C27A C25A 123.2(5)
O21A C27A C25A 114.2(5)
C22B C23B C24B 117.4(5)
C22B C23B C26B 124.0(5)
C24B C23B C26B 118.6(5)
C12A C13A C14A 120.5(5)
C12A C13A H13A 119.8
C14A C13A H13A 119.8
C26A C25A C24A 118.9(4)
C26A C25A C27A 117.5(5)
C24A C25A C27A 123.6(5)
C34A C33A C32A 122.1(5)
C34A C33A H33A 118.9
C32A C33A H33A 118.9
C33A C32A C31A 119.0(5)
C33A C32A H32B 120.5
C31A C32A H32B 120.5
C1A C6A N21A 117.6(5)
C1A C6A C5A 120.5(5)
N21A C6A C5A 121.6(4)
C31A C36A C35A 120.9(5)
C31A C36A H36A 119.5
C35A C36A H36A 119.5
C26A C22A C21A 120.0(5)
C26A C22A H22A 120.0
C21A C22A H22A 120.0
C36A C31A N31A 123.1(5)
C36A C31A C32A 118.8(5)
N31A C31A C32A 118.0(5)
C22A C26A C25A 121.0(5)
C22A C26A H26A 119.5
C25A C26A H26A 119.5
C23A C24A C25A 120.4(5)
C23A C24A H24A 119.8
C25A C24A H24A 119.8
O31A C37A O32A 123.0(5)
O31A C37A C34A 123.3(5)
O32A C37A C34A 113.7(5)
C1A C2A N11A 115.5(5)
C1A C2A C3A 120.4(4)
N11A C2A C3A 124.0(5)
C14B C13B C12B 116.6(5)
C14B C13B C16B 118.0(5)
C12B C13B C16B 125.4(5)
C23B C24B C25B 119.6(5)
C23B C24B H24B 120.2
C25B C24B H24B 120.2
C2A C1A C6A 120.1(5)
C2A C1A H1A 120.0
C6A C1A H1A 120.0
O12A C17A O11A 123.7(5)
O12A C17A C14A 120.7(5)
O11A C17A C14A 115.6(5)
N21A C21A C23A 123.7(5)
N21A C21A C22A 117.0(5)
C23A C21A C22A 119.3(5)
N21B C21B C22B 124.1(5)
N21B C21B H21B 118.0
C22B C21B H21B 118.0
C36A C35A C34A 120.9(5)
C36A C35A H35A 119.5
C34A C35A H35A 119.5
C16B C17B C26B 108.3(4)
C16B C17B H17A 110.0
C26B C17B H17A 110.0
C16B C17B H17B 110.0
C26B C17B H17B 110.0
H17A C17B H17B 108.4
C33A C34A C35A 118.1(5)
C33A C34A C37A 121.4(5)
C35A C34A C37A 120.5(5)
C23B C22B C21B 119.4(5)
C23B C22B H22B 120.3
C21B C22B H22B 120.3
N21B C25B C24B 123.8(5)
N21B C25B H25B 118.1
C24B C25B H25B 118.1
C23B C26B C17B 118.9(4)
C23B C26B H26B 107.6
C17B C26B H26B 107.6
C23B C26B H26C 107.6
C17B C26B H26C 107.6
H26B C26B H26C 107.0
C11B C12B C13B 119.3(6)
C11B C12B H12B 120.4
C13B C12B H12B 120.4
C13B C16B C17B 119.2(5)
C13B C16B H16B 107.5
C17B C16B H16B 107.5
C13B C16B H16C 107.5
C17B C16B H16C 107.5
H16B C16B H16C 107.0
N11B C11B C12B 124.5(5)
N11B C11B H11B 117.7
C12B C11B H11B 117.7
C13B C14B C15B 120.6(5)
C13B C14B H14B 119.7
C15B C14B H14B 119.7
N11B C15B C14B 122.2(6)
N11B C15B H15B 118.9
C14B C15B H15B 118.9

loop_
_geom_bond_atom_site_label_1
_geom_bond_atom_site_label_2
_geom_bond_distance
O12A C17A 1.259(7)
O22A C27A 1.222(8)
O11A C17A 1.311(7)
O21A C27A 1.330(7)
O21A H21A 0.8200
O31A C37A 1.241(7)
O32A C37A 1.327(8)
O32A H32A 0.8200
N31A C31A 1.409(7)
N31A C4A 1.436(8)
N31A H31A 0.8600
N11A C11A 1.379(9)
N11A C2A 1.406(7)
N11A H11A 0.8600
N21A C21A 1.391(7)
N21A C6A 1.404(9)
N21A H21N 0.8600
N21B C25B 1.345(8)
N21B C21B 1.349(8)
N11B C11B 1.318(8)
N11B C15B 1.345(8)
C5A C4A 1.370(9)
C5A C6A 1.409(9)
C5A H5A 0.9300
C12A C13A 1.367(9)
C12A C11A 1.395(7)
C12A H12A 0.9300
C23A C24A 1.389(7)
C23A C21A 1.395(8)
C23A H23A 0.9300
C14A C15A 1.387(7)
C14A C13A 1.405(8)
C14A C17A 1.473(9)
C4A C3A 1.405(8)
C11A C16A 1.420(8)
C16A C15A 1.381(9)
C16A H16A 0.9300
C3A C2A 1.418(8)
C3A H3A 0.9300
C15A H15A 0.9300
C27A C25A 1.464(8)
C23B C22B 1.384(8)
C23B C24B 1.388(8)
C23B C26B 1.511(8)
C13A H13A 0.9300
C25A C26A 1.394(8)
C25A C24A 1.396(9)
C33A C34A 1.378(8)
C33A C32A 1.393(8)
C33A H33A 0.9300
C32A C31A 1.431(8)
C32A H32B 0.9300
C6A C1A 1.385(8)
C36A C31A 1.376(8)
C36A C35A 1.392(8)
C36A H36A 0.9300
C22A C26A 1.385(8)
C22A C21A 1.398(9)
C22A H22A 0.9300
C26A H26A 0.9300
C24A H24A 0.9300
C37A C34A 1.490(8)
C2A C1A 1.378(9)
C13B C14B 1.373(8)
C13B C12B 1.391(9)
C13B C16B 1.519(8)
C24B C25B 1.395(8)
C24B H24B 0.9300
C1A H1A 0.9300
C21B C22B 1.392(8)
C21B H21B 0.9300
C35A C34A 1.405(8)
C35A H35A 0.9300
C17B C16B 1.526(9)
C17B C26B 1.546(9)
C17B H17A 0.9700
C17B H17B 0.9700
C22B H22B 0.9300
C25B H25B 0.9300
C26B H26B 0.9700
C26B H26C 0.9700
C12B C11B 1.391(8)
C12B H12B 0.9300
C16B H16B 0.9700
C16B H16C 0.9700
C11B H11B 0.9300
C14B C15B 1.405(8)
C14B H14B 0.9300
C15B H15B 0.9300
